data_4003378
loop_
_publ_author_name
'Qi, Yi'
'Xu, Huoshu'
'Li, Xiaomin'
'Tu, Binbin'
'Pang, Qingqing'
'Lin, Xiao'
'Ning, Erlong'
'Li, Qiaowei'

_publ_section_title
;
 Structure Transformation of a Luminescent Pillared-Layer Metal--Organic
 Framework Caused by Point Defects Accumulation
;
_journal_issue 15
_journal_name_full 'Chemistry of Materials'
_journal_page_first 5478
_journal_paper_doi 10.1021/acs.chemmater.8b02511
_journal_volume 30
_journal_year 2018
_chemical_formula_sum 'C28 H18 N O4 Zn'
_chemical_formula_weight 497.80
_space_group_crystal_system monoclinic
_space_group_IT_number 12
_space_group_name_Hall '-C 2y'
_space_group_name_H-M_alt 'C 1 2/m 1'
_atom_sites_solution_hydrogens geom
_audit_creation_method SHELXL-2014/7
_cell_angle_alpha 90
_cell_angle_beta 131.61(3)
_cell_angle_gamma 90
_cell_formula_units_Z 4
_cell_length_a 22.03(4)
_cell_length_b 21.02(4)
_cell_length_c 15.27(3)
_cell_measurement_reflns_used 257
_cell_measurement_temperature 258(2)
_cell_measurement_theta_max 19.54
_cell_measurement_theta_min 2.32
_cell_volume 5287(18)
_computing_structure_refinement 'SHELXL-2014/7 (Sheldrick, 2014)'
_diffrn_ambient_temperature 258(2)
_diffrn_measured_fraction_theta_full 0.959
_diffrn_measured_fraction_theta_max 0.959
_diffrn_measurement_device_type 'CCD area detector'
_diffrn_measurement_method '\f and \w scans'
_diffrn_radiation_type MoK\a
_diffrn_radiation_wavelength 0.71073
_diffrn_reflns_av_R_equivalents 0.3005
_diffrn_reflns_av_unetI/netI 0.1942
_diffrn_reflns_Laue_measured_fraction_full 0.959
_diffrn_reflns_Laue_measured_fraction_max 0.959
_diffrn_reflns_limit_h_max 21
_diffrn_reflns_limit_h_min -20
_diffrn_reflns_limit_k_max 20
_diffrn_reflns_limit_k_min -20
_diffrn_reflns_limit_l_max 10
_diffrn_reflns_limit_l_min -14
_diffrn_reflns_number 8490
_diffrn_reflns_point_group_measured_fraction_full 0.959
_diffrn_reflns_point_group_measured_fraction_max 0.959
_diffrn_reflns_theta_full 20.290
_diffrn_reflns_theta_max 20.290
_diffrn_reflns_theta_min 1.649
_exptl_absorpt_coefficient_mu 0.480
_exptl_absorpt_correction_type none
_exptl_crystal_colour yellow
_exptl_crystal_density_diffrn 0.625
_exptl_crystal_density_method 'not measured'
_exptl_crystal_description cuboid
_exptl_crystal_F_000 1020
_exptl_crystal_size_max 0.32
_exptl_crystal_size_mid 0.21
_exptl_crystal_size_min 0.13
_refine_diff_density_max 1.579
_refine_diff_density_min -0.928
_refine_diff_density_rms 0.126
_refine_ls_extinction_method none
_refine_ls_goodness_of_fit_ref 1.003
_refine_ls_hydrogen_treatment constr
_refine_ls_matrix_type full
_refine_ls_number_parameters 196
_refine_ls_number_reflns 2557
_refine_ls_number_restraints 85
_refine_ls_restrained_S_all 1.007
_refine_ls_R_factor_all 0.1661
_refine_ls_R_factor_gt 0.1419
_refine_ls_shift/su_max 0.007
_refine_ls_shift/su_mean 0.001
_refine_ls_structure_factor_coef Fsqd
_refine_ls_weighting_details 'w=1/[\s^2^(Fo^2^)+(0.2000P)^2^+80.0000P] where P=(Fo^2^+2Fc^2^)/3'
_refine_ls_weighting_scheme calc
_refine_ls_wR_factor_gt 0.3596
_refine_ls_wR_factor_ref 0.3777
_reflns_Friedel_coverage 0.000
_reflns_number_gt 1686
_reflns_number_total 2557
_reflns_threshold_expression 'I > 2\s(I)'
_cod_data_source_file cm8b02511_si_002.cif
_cod_data_source_block FDM-22
_cod_original_cell_volume 5287(16)
_cod_original_sg_symbol_H-M 'C 2/m'
_cod_database_code 4003378
_shelx_shelxl_version_number 2014/7
_shelx_space_group_comment
;
The symmetry employed for this shelxl refinement is uniquely defined
by the following loop, which should always be used as a source of
symmetry information in preference to the above space-group names.
They are only intended as comments.
;

loop_
_space_group_symop_operation_xyz
'x, y, z'
'-x, y, -z'
'x+1/2, y+1/2, z'
'-x+1/2, y+1/2, -z'
'-x, -y, -z'
'x, -y, z'
'-x+1/2, -y+1/2, -z'
'x+1/2, -y+1/2, z'

loop_
_atom_site_label
_atom_site_type_symbol
_atom_site_fract_x
_atom_site_fract_y
_atom_site_fract_z
_atom_site_U_iso_or_equiv
_atom_site_adp_type
_atom_site_occupancy
_atom_site_site_symmetry_order
_atom_site_calc_flag
_atom_site_refinement_flags_posn
_atom_site_refinement_flags_adp
_atom_site_refinement_flags_occupancy
Zn1 Zn 0.05892(11) 1.0000 0.62961(16) 0.0364(10) Uani 1 2 d S T P
N1 N 0.1409(11) 1.0000 0.8075(17) 0.069(5) Uani 1 2 d S TU P
O1 O -0.0192(5) 0.9345(5) 0.6007(7) 0.071(3) Uani 1 1 d . . .
O2 O -0.1101(5) 0.9341(5) 0.4012(8) 0.068(3) Uani 1 1 d . . .
C1 C -0.0825(8) 0.9149(6) 0.4999(11) 0.043(3) Uani 1 1 d . U .
C2 C -0.1317(8) 0.8642(6) 0.5007(11) 0.046(3) Uani 1 1 d . . .
C3 C -0.2019(9) 0.8401(8) 0.3961(11) 0.079(5) Uani 1 1 d . . .
H3 H -0.2173 0.8517 0.3250 0.095 Uiso 1 1 calc R U .
C4 C -0.2476(9) 0.7993(8) 0.3996(11) 0.084(6) Uani 1 1 d . . .
H4 H -0.2980 0.7878 0.3289 0.100 Uiso 1 1 calc R U .
C5 C -0.2251(7) 0.7743(7) 0.4980(11) 0.054(4) Uani 1 1 d . . .
C6 C -0.1543(10) 0.7955(8) 0.6014(13) 0.081(5) Uani 1 1 d . U .
H6 H -0.1370 0.7806 0.6723 0.098 Uiso 1 1 calc R U .
C7 C -0.1068(9) 0.8413(8) 0.5992(12) 0.070(4) Uani 1 1 d . U .
H7 H -0.0575 0.8549 0.6694 0.084 Uiso 1 1 calc R U .
C8 C 0.2111(16) 1.0000 0.865(2) 0.119(9) Uani 1 2 d S TU P
H8 H 0.2303 1.0000 0.8260 0.142 Uiso 1 2 calc R U P
C9 C 0.2693(16) 1.0000 0.988(2) 0.125(9) Uani 1 2 d S TU P
H9 H 0.3242 1.0000 1.0263 0.151 Uiso 1 2 calc R U P
C10 C 0.2497(13) 1.0000 1.0469(19) 0.073(6) Uani 1 2 d S TU P
C11 C 0.1689(17) 1.0000 0.987(3) 0.141(11) Uani 1 2 d S TU P
H11 H 0.1496 1.0000 1.0260 0.169 Uiso 1 2 calc R U P
C12 C 0.1174(17) 1.0000 0.868(3) 0.22(3) Uani 1 2 d S T P
H12 H 0.0619 1.0000 0.8258 0.269 Uiso 1 2 calc R U P
C13 C 0.3058(18) 1.0000 1.179(2) 0.111(10) Uani 1 2 d S TU P
H13 H 0.2827 1.0000 1.2129 0.134 Uiso 1 2 calc R U P
C14 C 0.3829(19) 1.0000 1.247(2) 0.111(10) Uani 1 2 d S TU P
H14 H 0.4039 1.0000 1.2108 0.133 Uiso 1 2 calc R U P
C15 C 0.4418(14) 1.0000 1.3740(19) 0.090(8) Uani 1 2 d S T P
C16 C 0.4338(18) 1.0458(17) 1.438(2) 0.071(9) Uani 0.5 1 d . U P
C17 C 0.3649(19) 1.0852(19) 1.381(3) 0.100(13) Uani 0.5 1 d . . P
H17 H 0.3235 1.0820 1.3004 0.119 Uiso 0.5 1 calc R U P
C18 C 0.356(3) 1.130(3) 1.443(4) 0.19(3) Uani 0.5 1 d . . P
H18 H 0.3156 1.1614 1.4062 0.230 Uiso 0.5 1 calc R U P
C19 C 0.5087(19) 0.9609(16) 1.431(3) 0.077(9) Uani 0.5 1 d . U P
C20 C 0.516(3) 0.921(2) 1.370(4) 0.107(14) Uani 0.5 1 d . . P
H20 H 0.4762 0.9207 1.2889 0.129 Uiso 0.5 1 calc R U P
C21 C 0.581(3) 0.879(3) 1.426(4) 0.139(19) Uani 0.5 1 d . . P
H21 H 0.5856 0.8553 1.3793 0.167 Uiso 0.5 1 calc R U P

loop_
_atom_site_aniso_label
_atom_site_aniso_U_11
_atom_site_aniso_U_22
_atom_site_aniso_U_33
_atom_site_aniso_U_23
_atom_site_aniso_U_13
_atom_site_aniso_U_12
Zn1 0.0339(15) 0.0455(15) 0.0306(14) 0.000 0.0218(12) 0.000
N1 0.058(9) 0.059(11) 0.092(12) 0.000 0.050(9) 0.000
O1 0.046(6) 0.117(9) 0.018(5) 0.009(5) 0.008(5) 0.001(6)
O2 0.070(6) 0.084(8) 0.040(6) -0.013(5) 0.033(5) -0.032(5)
C1 0.048(9) 0.068(9) 0.017(8) -0.003(7) 0.024(8) 0.000(7)
C2 0.064(9) 0.050(9) 0.040(9) 0.006(7) 0.041(8) -0.003(7)
C3 0.085(11) 0.118(14) 0.027(8) -0.019(8) 0.034(9) -0.067(11)
C4 0.089(11) 0.092(12) 0.021(8) -0.006(8) 0.016(8) -0.063(10)
C5 0.049(9) 0.062(9) 0.028(8) -0.010(7) 0.016(7) -0.033(7)
C6 0.094(9) 0.093(9) 0.053(8) 0.015(6) 0.047(7) -0.026(7)
C7 0.071(8) 0.080(8) 0.046(7) 0.005(6) 0.033(6) -0.035(6)
C8 0.071(11) 0.23(2) 0.058(9) 0.000 0.045(10) 0.000
C9 0.088(13) 0.24(3) 0.052(9) 0.000 0.049(9) 0.000
C10 0.075(9) 0.094(10) 0.053(8) 0.000 0.044(7) 0.000
C11 0.078(12) 0.24(3) 0.09(2) 0.000 0.049(14) 0.000
C12 0.049(19) 0.52(10) 0.06(2) 0.000 0.019(18) 0.000
C13 0.10(2) 0.18(3) 0.070(18) 0.000 0.060(17) 0.000
C14 0.11(2) 0.18(3) 0.039(16) 0.000 0.045(16) 0.000
C15 0.069(17) 0.13(2) 0.036(15) 0.000 0.018(14) 0.000
C16 0.08(2) 0.09(2) 0.016(15) 0.000(15) 0.021(15) -0.008(18)
C17 0.06(2) 0.13(3) 0.030(18) 0.04(2) 0.000(17) 0.03(2)
C18 0.15(4) 0.25(7) 0.10(4) -0.03(4) 0.05(3) 0.13(4)
C19 0.075(12) 0.078(13) 0.069(13) -0.005(9) 0.044(9) 0.002(9)
C20 0.14(4) 0.11(3) 0.07(2) 0.01(2) 0.07(3) 0.04(3)
C21 0.20(5) 0.14(5) 0.09(3) -0.02(3) 0.10(4) -0.05(4)

loop_
_atom_type_symbol
_atom_type_description
_atom_type_scat_dispersion_real
_atom_type_scat_dispersion_imag
_atom_type_scat_source
C C 0.0033 0.0016 'International Tables Vol C Tables 4.2.6.8 and 6.1.1.4'
H H 0.0000 0.0000 'International Tables Vol C Tables 4.2.6.8 and 6.1.1.4'
N N 0.0061 0.0033 'International Tables Vol C Tables 4.2.6.8 and 6.1.1.4'
O O 0.0106 0.0060 'International Tables Vol C Tables 4.2.6.8 and 6.1.1.4'
Zn Zn 0.2839 1.4301 'International Tables Vol C Tables 4.2.6.8 and 6.1.1.4'

loop_
_geom_angle_atom_site_label_1
_geom_angle_atom_site_label_2
_geom_angle_atom_site_label_3
_geom_angle
_geom_angle_site_symmetry_1
_geom_angle_site_symmetry_3
O1 Zn1 O1 86.4(6) . 6_575
O1 Zn1 O2 160.6(4) . 5_576
O1 Zn1 O2 90.5(5) 6_575 5_576
O1 Zn1 O2 90.5(5) . 2_556
O1 Zn1 O2 160.6(4) 6_575 2_556
O2 Zn1 O2 86.2(6) 5_576 2_556
O1 Zn1 N1 99.5(5) . .
O1 Zn1 N1 99.5(5) 6_575 .
O2 Zn1 N1 99.9(5) 5_576 .
O2 Zn1 N1 99.9(5) 2_556 .
O1 Zn1 Zn1 81.0(3) . 5_576
O1 Zn1 Zn1 81.0(3) 6_575 5_576
O2 Zn1 Zn1 79.6(3) 5_576 5_576
O2 Zn1 Zn1 79.6(3) 2_556 5_576
N1 Zn1 Zn1 179.3(5) . 5_576
C8 N1 C12 114(2) . .
C8 N1 Zn1 124.3(18) . .
C12 N1 Zn1 121.3(17) . .
C1 O1 Zn1 125.1(8) . .
C1 O2 Zn1 126.5(8) . 5_576
O2 C1 O1 127.7(12) . .
O2 C1 C2 116.9(11) . .
O1 C1 C2 115.4(11) . .
C7 C2 C3 119.1(12) . .
C7 C2 C1 120.7(12) . .
C3 C2 C1 120.2(11) . .
C4 C3 C2 118.6(12) . .
C4 C3 H3 120.7 . .
C2 C3 H3 120.7 . .
C5 C4 C3 124.3(12) . .
C5 C4 H4 117.8 . .
C3 C4 H4 117.8 . .
C4 C5 C6 117.3(12) . .
C4 C5 C5 124.5(14) . 7_466
C6 C5 C5 118.2(14) . 7_466
C5 C6 C7 118.8(13) . .
C5 C6 H6 120.6 . .
C7 C6 H6 120.6 . .
C2 C7 C6 121.3(13) . .
C2 C7 H7 119.4 . .
C6 C7 H7 119.4 . .
N1 C8 C9 125(2) . .
N1 C8 H8 117.3 . .
C9 C8 H8 117.3 . .
C10 C9 C8 122(3) . .
C10 C9 H9 119.1 . .
C8 C9 H9 119.1 . .
C9 C10 C11 117(3) . .
C9 C10 C13 127(2) . .
C11 C10 C13 116(2) . .
C10 C11 C12 117(3) . .
C10 C11 H11 121.6 . .
C12 C11 H11 121.6 . .
N1 C12 C11 125(3) . .
N1 C12 H12 117.7 . .
C11 C12 H12 117.7 . .
C14 C13 C10 123(2) . .
C14 C13 H13 118.4 . .
C10 C13 H13 118.4 . .
C13 C14 C15 128(3) . .
C13 C14 H14 116.1 . .
C15 C14 H14 116.1 . .
C19 C15 C19 73(3) 6_575 .
C19 C15 C14 119(2) 6_575 .
C19 C15 C14 119(2) . .
C19 C15 C16 74.7(19) 6_575 .
C19 C15 C16 121(2) . .
C14 C15 C16 119.7(19) . .
C19 C15 C16 121(2) 6_575 6_575
C19 C15 C16 74.7(19) . 6_575
C14 C15 C16 119.7(19) . 6_575
C16 C15 C16 82(3) . 6_575
C17 C16 C15 122(2) . .
C17 C16 C19 119(3) . 5_678
C15 C16 C19 117(3) . 5_678
C17 C16 C19 134(3) . 6_575
C15 C16 C19 50.4(16) . 6_575
C19 C16 C19 94(2) 5_678 6_575
C17 C16 C16 126(2) . 6_575
C15 C16 C16 48.9(14) . 6_575
C19 C16 C16 84.6(19) 5_678 6_575
C19 C16 C16 85.3(16) 6_575 6_575
C16 C17 C18 123(3) . .
C16 C17 H17 118.5 . .
C18 C17 H17 118.5 . .
C17 C18 C21 112(4) . 5_678
C17 C18 H18 124.0 . .
C21 C18 H18 124.1 5_678 .
C20 C19 C15 120(3) . .
C20 C19 C16 119(3) . 5_678
C15 C19 C16 120(3) . 5_678
C20 C19 C19 129(2) . 6_575
C15 C19 C19 53.4(15) . 6_575
C16 C19 C19 95.4(19) 5_678 6_575
C20 C19 C16 123(3) . 6_575
C15 C19 C16 54.9(16) . 6_575
C16 C19 C16 85(2) 5_678 6_575
C19 C19 C16 94.7(16) 6_575 6_575
C19 C20 C21 122(4) . .
C19 C20 H20 119.2 . .
C21 C20 H20 119.2 . .
C20 C21 C18 124(4) . 5_678
C20 C21 H21 117.9 . .
C18 C21 H21 117.9 5_678 .

loop_
_geom_bond_atom_site_label_1
_geom_bond_atom_site_label_2
_geom_bond_distance
_geom_bond_site_symmetry_2
Zn1 O1 2.012(11) .
Zn1 O1 2.012(11) 6_575
Zn1 O2 2.029(10) 5_576
Zn1 O2 2.029(10) 2_556
Zn1 N1 2.03(2) .
Zn1 Zn1 2.959(6) 5_576
N1 C8 1.17(3) .
N1 C12 1.32(4) .
O1 C1 1.278(14) .
O2 C1 1.260(14) .
O2 Zn1 2.029(10) 5_576
C1 C2 1.525(17) .
C2 C7 1.304(17) .
C2 C3 1.386(17) .
C3 C4 1.349(19) .
C3 H3 0.9300 .
C4 C5 1.339(17) .
C4 H4 0.9300 .
C5 C6 1.361(18) .
C5 C5 1.53(2) 7_466
C6 C7 1.44(2) .
C6 H6 0.9300 .
C7 H7 0.9300 .
C8 C9 1.41(4) .
C8 H8 0.9300 .
C9 C10 1.22(3) .
C9 H9 0.9300 .
C10 C11 1.36(3) .
C10 C13 1.52(3) .
C11 C12 1.37(4) .
C11 H11 0.9300 .
C12 H12 0.9300 .
C13 C14 1.27(3) .
C13 H13 0.9300 .
C14 C15 1.45(3) .
C14 H14 0.9300 .
C15 C19 1.38(3) 6_575
C15 C19 1.38(3) .
C15 C16 1.46(3) .
C15 C16 1.46(3) 6_575
C16 C17 1.41(5) .
C16 C19 1.50(4) 5_678
C16 C19 1.73(4) 6_575
C16 C16 1.93(7) 6_575
C17 C18 1.44(5) .
C17 H17 0.9300 .
C18 C21 1.52(6) 5_678
C18 H18 0.9300 .
C19 C20 1.34(5) .
C19 C16 1.50(4) 5_678
C19 C19 1.65(7) 6_575
C19 C16 1.73(4) 6_575
C20 C21 1.39(6) .
C20 H20 0.9300 .
C21 C18 1.52(6) 5_678
C21 H21 0.9300 .
